data_7020034
loop_
_publ_author_name
'Chen, Xiao-Chun'
'Tao, Tao'
'Wang, Yin-Ge'
'Peng, Yu-Xin'
'Huang, Wei'
'Qian, Hui-Fen'

_publ_section_title
;
 Azo-hydrazone tautomerism observed from UV-vis spectra by pH control and
 metal-ion complexation for two heterocyclic disperse yellow dyes.
;
_journal_issue 36
_journal_name_full 'Dalton transactions (Cambridge, England : 2003)'
_journal_page_first 11107
_journal_page_last 11115
_journal_paper_doi 10.1039/c2dt31102j
_journal_volume 41
_journal_year 2012
_chemical_formula_moiety 'C15 H13 N5 O5'
_chemical_formula_sum 'C15 H13 N5 O5'
_chemical_formula_weight 343.30
_chemical_name_systematic
;
?
;
_space_group_IT_number 29
_symmetry_cell_setting orthorhombic
_symmetry_space_group_name_Hall 'P 2c -2ac'
_symmetry_space_group_name_H-M 'P c a 21'
_atom_sites_solution_hydrogens geom
_atom_sites_solution_primary direct
_atom_sites_solution_secondary difmap
_audit_creation_method SHELXL-97
_cell_angle_alpha 90.00
_cell_angle_beta 90.00
_cell_angle_gamma 90.00
_cell_formula_units_Z 4
_cell_length_a 16.8753(14)
_cell_length_b 8.0175(7)
_cell_length_c 11.2187(9)
_cell_measurement_reflns_used 1484
_cell_measurement_temperature 173(2)
_cell_measurement_theta_max 22.49
_cell_measurement_theta_min 2.41
_cell_volume 1517.9(2)
_computing_cell_refinement 'Bruker SMART'
_computing_data_collection 'Bruker SMART'
_computing_data_reduction 'Bruker SAINT'
_computing_molecular_graphics 'Bruker SHELXTL'
_computing_publication_material 'Bruker SHELXTL'
_computing_structure_refinement 'Bruker SHELXTL'
_computing_structure_solution 'Bruker SHELXTL'
_diffrn_ambient_temperature 173(2)
_diffrn_measured_fraction_theta_full 0.999
_diffrn_measured_fraction_theta_max 0.999
_diffrn_measurement_device_type 'CCD area detector'
_diffrn_measurement_method 'phi and omega scans'
_diffrn_radiation_monochromator graphite
_diffrn_radiation_source 'sealed tube'
_diffrn_radiation_type MoK\a
_diffrn_radiation_wavelength 0.71073
_diffrn_reflns_av_R_equivalents 0.0763
_diffrn_reflns_av_sigmaI/netI 0.0728
_diffrn_reflns_limit_h_max 20
_diffrn_reflns_limit_h_min -17
_diffrn_reflns_limit_k_max 9
_diffrn_reflns_limit_k_min -9
_diffrn_reflns_limit_l_max 13
_diffrn_reflns_limit_l_min -13
_diffrn_reflns_number 8109
_diffrn_reflns_theta_full 24.98
_diffrn_reflns_theta_max 24.98
_diffrn_reflns_theta_min 2.41
_exptl_absorpt_coefficient_mu 0.116
_exptl_absorpt_correction_T_max 0.9885
_exptl_absorpt_correction_T_min 0.9862
_exptl_absorpt_correction_type multi-scan
_exptl_absorpt_process_details 'SADABS; Bruker, 2000'
_exptl_crystal_colour red
_exptl_crystal_density_diffrn 1.502
_exptl_crystal_density_method 'not measured'
_exptl_crystal_description block
_exptl_crystal_F_000 712
_exptl_crystal_size_max 0.12
_exptl_crystal_size_mid 0.12
_exptl_crystal_size_min 0.10
_refine_diff_density_max 0.181
_refine_diff_density_min -0.157
_refine_diff_density_rms 0.040
_refine_ls_abs_structure_details 'Flack H D (1983), Acta Cryst. A39, 876-881'
_refine_ls_abs_structure_Flack 0.2(17)
_refine_ls_extinction_method none
_refine_ls_goodness_of_fit_ref 0.894
_refine_ls_hydrogen_treatment constr
_refine_ls_matrix_type full
_refine_ls_number_parameters 229
_refine_ls_number_reflns 2625
_refine_ls_number_restraints 1
_refine_ls_restrained_S_all 0.894
_refine_ls_R_factor_all 0.0646
_refine_ls_R_factor_gt 0.0446
_refine_ls_shift/su_max 0.000
_refine_ls_shift/su_mean 0.000
_refine_ls_structure_factor_coef Fsqd
_refine_ls_weighting_details 'calc w=1/[\s^2^(Fo^2^)+(0.0453P)^2^] where P=(Fo^2^+2Fc^2^)/3'
_refine_ls_weighting_scheme calc
_refine_ls_wR_factor_gt 0.0945
_refine_ls_wR_factor_ref 0.0995
_reflns_number_gt 1881
_reflns_number_total 2625
_reflns_threshold_expression >2sigma(I)
_cod_data_source_file c2dt31102j.txt
_cod_data_source_block 1
_cod_depositor_comments
;
The following automatic conversions were performed:

'_symmetry_cell_setting' value 'Orthorhombic' changed to
'orthorhombic' according to
/home/saulius/struct/CIF-dictionaries/cif_core.dic dictionary named
'cif_core.dic' version 2.4.1 from 2010-06-29.

Automatic conversion script
Id: cif_fix_values 1891 2012-01-12 08:04:46Z andrius 
;
_cod_original_sg_symbol_H-M Pca21
_cod_database_code 7020034

loop_
_symmetry_equiv_pos_as_xyz
'x, y, z'
'-x, -y, z+1/2'
'x+1/2, -y, z'
'-x+1/2, y, z+1/2'

loop_
_atom_site_label
_atom_site_type_symbol
_atom_site_fract_x
_atom_site_fract_y
_atom_site_fract_z
_atom_site_U_iso_or_equiv
_atom_site_adp_type
_atom_site_occupancy
_atom_site_symmetry_multiplicity
_atom_site_calc_flag
_atom_site_refinement_flags
C1 C 0.36085(19) 0.7300(4) 0.4244(3) 0.0339(8) Uani 1 1 d .
C2 C 0.37482(19) 0.8971(4) 0.6065(3) 0.0358(8) Uani 1 1 d .
C3 C 0.28834(19) 0.9137(4) 0.6099(3) 0.0320(8) Uani 1 1 d .
C4 C 0.23957(17) 0.8400(4) 0.5300(3) 0.0303(7) Uani 1 1 d .
C5 C 0.27386(17) 0.7398(4) 0.4381(3) 0.0286(7) Uani 1 1 d .
C15 C 0.49303(16) 0.7953(5) 0.4990(4) 0.0535(10) Uani 1 1 d .
H15A H 0.5085 0.8080 0.4153 0.080 Uiso 1 1 calc R
H15B H 0.5103 0.6859 0.5281 0.080 Uiso 1 1 calc R
H15C H 0.5181 0.8832 0.5466 0.080 Uiso 1 1 calc R
C14 C 0.2572(2) 1.0124(4) 0.7052(3) 0.0375(8) Uani 1 1 d .
C13 C 0.15095(18) 0.8612(4) 0.5340(3) 0.0440(9) Uani 1 1 d .
H13A H 0.1367 0.9343 0.6006 0.066 Uiso 1 1 calc R
H13B H 0.1258 0.7521 0.5447 0.066 Uiso 1 1 calc R
H13C H 0.1327 0.9111 0.4591 0.066 Uiso 1 1 calc R
C6 C 0.19633(18) 0.4852(4) 0.2060(3) 0.0304(7) Uani 1 1 d .
C11 C 0.21891(17) 0.3997(4) 0.1026(3) 0.0293(8) Uani 1 1 d .
C10 C 0.16437(16) 0.3273(4) 0.0252(3) 0.0317(7) Uani 1 1 d .
H10 H 0.1814 0.2706 -0.0446 0.038 Uiso 1 1 calc R
C9 C 0.08429(19) 0.3400(4) 0.0528(3) 0.0355(8) Uani 1 1 d .
C8 C 0.06078(18) 0.4162(4) 0.1580(3) 0.0402(9) Uani 1 1 d .
H8 H 0.0061 0.4192 0.1783 0.048 Uiso 1 1 calc R
C7 C 0.11500(19) 0.4870(4) 0.2330(3) 0.0366(8) Uani 1 1 d .
H7 H 0.0974 0.5383 0.3046 0.044 Uiso 1 1 calc R
C12 C 0.0472(2) 0.2139(5) -0.1314(3) 0.0482(10) Uani 1 1 d .
H12A H 0.0833 0.1194 -0.1203 0.072 Uiso 1 1 calc R
H12B H 0.0736 0.3004 -0.1785 0.072 Uiso 1 1 calc R
H12C H -0.0006 0.1761 -0.1732 0.072 Uiso 1 1 calc R
N1 N 0.40603(13) 0.8087(3) 0.5095(3) 0.0357(7) Uani 1 1 d .
N2 N 0.23019(18) 1.0905(4) 0.7814(3) 0.0511(8) Uani 1 1 d .
N3 N 0.22372(15) 0.6597(3) 0.3675(2) 0.0309(6) Uani 1 1 d .
N4 N 0.25042(15) 0.5657(3) 0.2804(2) 0.0297(6) Uani 1 1 d .
H4 H 0.3017 0.5536 0.2691 0.036 Uiso 1 1 calc R
N5 N 0.30235(16) 0.3776(4) 0.0696(3) 0.0349(7) Uani 1 1 d .
O1 O 0.39259(12) 0.6538(3) 0.3423(2) 0.0422(6) Uani 1 1 d .
O2 O 0.41772(14) 0.9588(3) 0.6813(2) 0.0514(7) Uani 1 1 d .
O3 O 0.35396(13) 0.4495(3) 0.1293(2) 0.0478(7) Uani 1 1 d .
O4 O 0.31844(12) 0.2888(3) -0.0140(3) 0.0553(7) Uani 1 1 d .
O5 O 0.02545(12) 0.2808(3) -0.0170(2) 0.0504(7) Uani 1 1 d .

loop_
_atom_site_aniso_label
_atom_site_aniso_U_11
_atom_site_aniso_U_22
_atom_site_aniso_U_33
_atom_site_aniso_U_23
_atom_site_aniso_U_13
_atom_site_aniso_U_12
C1 0.0274(18) 0.0353(19) 0.039(2) 0.0040(17) -0.0029(17) -0.0006(15)
C2 0.034(2) 0.0290(18) 0.044(2) 0.0059(17) -0.0064(18) 0.0009(15)
C3 0.0316(17) 0.0306(18) 0.0340(19) 0.0026(15) -0.0037(16) 0.0006(14)
C4 0.0268(16) 0.0281(17) 0.0359(19) 0.0045(15) -0.0023(16) 0.0013(14)
C5 0.0228(16) 0.0299(17) 0.0331(18) 0.0039(14) -0.0040(15) -0.0006(14)
C15 0.0195(16) 0.073(2) 0.068(3) -0.005(2) -0.0064(19) -0.0044(17)
C14 0.041(2) 0.0338(19) 0.038(2) 0.0055(17) -0.0071(17) -0.0001(16)
C13 0.0295(18) 0.050(2) 0.053(2) -0.0104(19) -0.0010(17) 0.0037(15)
C6 0.0233(17) 0.0326(18) 0.0353(19) 0.0033(15) -0.0014(15) -0.0010(13)
C11 0.0207(16) 0.0339(18) 0.0332(19) 0.0055(15) 0.0013(14) 0.0002(14)
C10 0.0278(16) 0.0354(18) 0.0321(18) 0.0011(15) 0.0003(15) -0.0023(14)
C9 0.0275(18) 0.046(2) 0.0333(19) -0.0029(16) -0.0018(15) -0.0074(15)
C8 0.0209(17) 0.054(2) 0.046(2) -0.0067(19) 0.0049(16) -0.0022(16)
C7 0.0285(19) 0.046(2) 0.035(2) -0.0062(17) 0.0027(15) -0.0026(15)
C12 0.043(2) 0.061(2) 0.040(2) -0.007(2) -0.0049(18) -0.0117(19)
N1 0.0205(12) 0.0433(16) 0.0434(18) -0.0012(14) -0.0088(13) -0.0003(12)
N2 0.054(2) 0.054(2) 0.045(2) -0.0038(17) -0.0030(18) -0.0005(16)
N3 0.0262(14) 0.0308(15) 0.0357(16) 0.0003(13) -0.0017(13) 0.0015(12)
N4 0.0202(12) 0.0353(14) 0.0338(15) -0.0017(13) 0.0017(13) 0.0033(13)
N5 0.0246(15) 0.0398(15) 0.0403(17) -0.0003(15) 0.0006(13) 0.0022(13)
O1 0.0266(13) 0.0546(16) 0.0455(15) -0.0090(13) 0.0034(11) -0.0013(11)
O2 0.0425(14) 0.0575(15) 0.0543(17) -0.0094(14) -0.0214(13) 0.0003(13)
O3 0.0221(12) 0.0673(17) 0.0540(16) -0.0175(13) -0.0039(12) -0.0047(12)
O4 0.0306(13) 0.0806(18) 0.0546(16) -0.0305(16) 0.0039(13) 0.0075(13)
O5 0.0274(12) 0.0769(17) 0.0468(16) -0.0168(15) -0.0028(12) -0.0137(12)

loop_
_atom_type_symbol
_atom_type_description
_atom_type_scat_dispersion_real
_atom_type_scat_dispersion_imag
_atom_type_scat_source
C C 0.0033 0.0016 'International Tables Vol C Tables 4.2.6.8 and 6.1.1.4'
H H 0.0000 0.0000 'International Tables Vol C Tables 4.2.6.8 and 6.1.1.4'
N N 0.0061 0.0033 'International Tables Vol C Tables 4.2.6.8 and 6.1.1.4'
O O 0.0106 0.0060 'International Tables Vol C Tables 4.2.6.8 and 6.1.1.4'

loop_
_geom_angle_atom_site_label_1
_geom_angle_atom_site_label_2
_geom_angle_atom_site_label_3
_geom_angle
O1 C1 N1 120.5(3)
O1 C1 C5 122.5(3)
N1 C1 C5 117.0(3)
O2 C2 N1 121.3(3)
O2 C2 C3 122.6(3)
N1 C2 C3 116.2(3)
C4 C3 C14 120.9(3)
C4 C3 C2 123.2(3)
C14 C3 C2 115.9(3)
C3 C4 C5 118.5(3)
C3 C4 C13 122.4(3)
C5 C4 C13 119.1(3)
N3 C5 C4 116.4(3)
N3 C5 C1 123.1(3)
C4 C5 C1 120.5(3)
N1 C15 H15A 109.5
N1 C15 H15B 109.5
H15A C15 H15B 109.5
N1 C15 H15C 109.5
H15A C15 H15C 109.5
H15B C15 H15C 109.5
N2 C14 C3 178.3(4)
C4 C13 H13A 109.5
C4 C13 H13B 109.5
H13A C13 H13B 109.5
C4 C13 H13C 109.5
H13A C13 H13C 109.5
H13B C13 H13C 109.5
N4 C6 C11 122.9(3)
N4 C6 C7 120.4(3)
C11 C6 C7 116.7(3)
C10 C11 C6 122.7(3)
C10 C11 N5 115.3(3)
C6 C11 N5 122.0(3)
C9 C10 C11 118.3(3)
C9 C10 H10 120.9
C11 C10 H10 120.9
O5 C9 C8 116.0(3)
O5 C9 C10 124.0(3)
C8 C9 C10 120.0(3)
C7 C8 C9 121.0(3)
C7 C8 H8 119.5
C9 C8 H8 119.5
C8 C7 C6 121.1(3)
C8 C7 H7 119.4
C6 C7 H7 119.4
O5 C12 H12A 109.5
O5 C12 H12B 109.5
H12A C12 H12B 109.5
O5 C12 H12C 109.5
H12A C12 H12C 109.5
H12B C12 H12C 109.5
C1 N1 C2 124.3(3)
C1 N1 C15 117.5(3)
C2 N1 C15 118.2(3)
N4 N3 C5 120.2(3)
N3 N4 C6 119.1(3)
N3 N4 H4 120.5
C6 N4 H4 120.5
O4 N5 O3 122.3(3)
O4 N5 C11 118.9(3)
O3 N5 C11 118.8(3)
C9 O5 C12 117.5(3)

loop_
_geom_bond_atom_site_label_1
_geom_bond_atom_site_label_2
_geom_bond_distance
C1 O1 1.228(4)
C1 N1 1.376(4)
C1 C5 1.478(4)
C2 O2 1.214(4)
C2 N1 1.401(4)
C2 C3 1.466(4)
C3 C4 1.353(4)
C3 C14 1.430(5)
C4 C5 1.430(4)
C4 C13 1.506(4)
C5 N3 1.325(4)
C15 N1 1.477(4)
C15 H15A 0.9800
C15 H15B 0.9800
C15 H15C 0.9800
C14 N2 1.153(4)
C13 H13A 0.9800
C13 H13B 0.9800
C13 H13C 0.9800
C6 N4 1.395(4)
C6 C11 1.400(4)
C6 C7 1.405(4)
C11 C10 1.392(4)
C11 N5 1.467(4)
C10 C9 1.390(4)
C10 H10 0.9500
C9 O5 1.351(3)
C9 C8 1.387(4)
C8 C7 1.366(4)
C8 H8 0.9500
C7 H7 0.9500
C12 O5 1.439(4)
C12 H12A 0.9800
C12 H12B 0.9800
C12 H12C 0.9800
N3 N4 1.314(3)
N4 H4 0.8800
N5 O4 1.209(3)
N5 O3 1.241(3)
